data_1548990
loop_
_publ_author_name
'Rosenberg, M.'
'Rostgaard, K. R.'
'Liao, Z.'
'Madsen, A \/O'
'Martinez, K. L.'
'Vosch, T.'
'Laursen, B. W.'

_publ_section_title
;
 Design, synthesis, and time-gated cell imaging of carbon-bridged
 triangulenium dyes with long fluorescence lifetime and red emission.
;
_journal_issue 12
_journal_name_full 'Chemical science'
_journal_page_first 3122
_journal_page_last 3130
_journal_paper_doi 10.1039/c8sc00089a
_journal_volume 9
_journal_year 2018
_chemical_formula_moiety 'F6 P, C22 H15 O2'
_chemical_formula_sum 'C22 H15 F6 O2 P'
_chemical_formula_weight 456.31
_chemical_name_systematic '12,12-dimethylbenzo[8,1]isochromeno[3,4,5,6-klmn]xanthenium hexafluorophosphate'
_space_group_crystal_system triclinic
_space_group_IT_number 2
_space_group_name_Hall '-P 1'
_space_group_name_H-M_alt 'P -1'
_symmetry_space_group_name_Hall '-P 1'
_symmetry_space_group_name_H-M 'P -1'
_atom_sites_solution_hydrogens geom
_atom_sites_solution_primary direct
_atom_sites_solution_secondary difmap
_audit_creation_date 2016-04-28
_audit_creation_method
;
Olex2 1.2
(compiled 2016.02.16 svn.r3265 for OlexSys, GUI svn.r5155)
;
_audit_update_record
;
2017-06-21 deposited with the CCDC.
2018-02-16 downloaded from the CCDC.
;
_cell_angle_alpha 74.017(2)
_cell_angle_beta 89.013(2)
_cell_angle_gamma 64.503(2)
_cell_formula_units_Z 2
_cell_length_a 8.4805(5)
_cell_length_b 8.5013(4)
_cell_length_c 14.7698(8)
_cell_measurement_reflns_used 6546
_cell_measurement_temperature 123
_cell_measurement_theta_max 31.37
_cell_measurement_theta_min 2.68
_cell_volume 917.65(9)
_computing_cell_refinement 'SAINT v8.34A (Bruker, 2013)'
_computing_data_reduction 'SAINT v8.34A (Bruker, 2013)'
_computing_molecular_graphics 'Olex2 (Dolomanov et al., 2009)'
_computing_publication_material 'Olex2 (Dolomanov et al., 2009)'
_computing_structure_refinement 'ShelXL (Sheldrick, 2015)'
_computing_structure_solution 'SHELXS-97 (Sheldrick, 1990)'
_diffrn_ambient_temperature 123
_diffrn_detector 'Bruker Photon 100 area detector'
_diffrn_detector_area_resol_mean 7.9
_diffrn_detector_type 'CMOS area detector'
_diffrn_measured_fraction_theta_full 0.995
_diffrn_measured_fraction_theta_max 0.995
_diffrn_measurement_device 'four-circle diffractometer'
_diffrn_measurement_device_type 'Bruker D8 Venture'
_diffrn_measurement_method '\f and \w scans'
_diffrn_radiation_monochromator 'mirror optics'
_diffrn_radiation_probe x-ray
_diffrn_radiation_type MoK\a
_diffrn_radiation_wavelength 0.71073
_diffrn_reflns_av_R_equivalents 0.0528
_diffrn_reflns_av_unetI/netI 0.0538
_diffrn_reflns_limit_h_max 12
_diffrn_reflns_limit_h_min -12
_diffrn_reflns_limit_k_max 12
_diffrn_reflns_limit_k_min -10
_diffrn_reflns_limit_l_max 21
_diffrn_reflns_limit_l_min -21
_diffrn_reflns_number 23324
_diffrn_reflns_theta_full 30.51
_diffrn_reflns_theta_max 30.51
_diffrn_reflns_theta_min 2.68
_diffrn_source 'microfocus sealed X-ray tube'
_diffrn_source_type 'Incoatec I\ms'
_diffrn_standards_number 0
_exptl_absorpt_coefficient_mu 0.228
_exptl_absorpt_correction_T_max 0.7463
_exptl_absorpt_correction_T_min 0.6938
_exptl_absorpt_correction_type multi-scan
_exptl_absorpt_process_details
'SADABS-2014/3 (Bruker,2014) was used for absorption correction. wR2(int) was 0.1279 before and 0.0503 after correction. The Ratio of minimum to maximum transmission is 0.9297. The \l/2 correction factor is Not present.'
_exptl_crystal_colour 'clear red'
_exptl_crystal_colour_lustre clear
_exptl_crystal_colour_primary red
_exptl_crystal_density_diffrn 1.651
_exptl_crystal_density_method 'not measured'
_exptl_crystal_description plate
_exptl_crystal_F_000 464
_exptl_crystal_recrystallization_method 'recrystallized from ethanol/acetonitrile'
_exptl_crystal_size_max 0.8
_exptl_crystal_size_mid 0.3
_exptl_crystal_size_min 0.05
_refine_diff_density_max 0.467
_refine_diff_density_min -0.344
_refine_diff_density_rms 0.065
_refine_ls_extinction_method none
_refine_ls_goodness_of_fit_ref 1.015
_refine_ls_hydrogen_treatment refall
_refine_ls_matrix_type full
_refine_ls_number_parameters 340
_refine_ls_number_reflns 5562
_refine_ls_number_restraints 0
_refine_ls_restrained_S_all 1.015
_refine_ls_R_factor_all 0.0823
_refine_ls_R_factor_gt 0.0436
_refine_ls_shift/su_max 0.001
_refine_ls_shift/su_mean 0.000
_refine_ls_structure_factor_coef Fsqd
_refine_ls_weighting_details 'calc w=1/[\s^2^(Fo^2^)+(0.0497P)^2^+0.1793P] where P=(Fo^2^+2Fc^2^)/3'
_refine_ls_weighting_scheme calc
_refine_ls_wR_factor_gt 0.0934
_refine_ls_wR_factor_ref 0.1063
_reflns_number_gt 3775
_reflns_number_total 5562
_reflns_threshold_expression >2sigma(I)
_cod_data_source_file c8sc00089a2.cif
_cod_data_source_block mo_d8v960_0mcopy
_cod_depositor_comments 'Adding full bibliography for 1548989--1548992.cif.'
_cod_database_code 1548990
_olex2_refinement_description
;
;
_olex2_exptl_crystal_mounting_method 'On kapton loop'
_olex2_submission_original_sample_id D8V960
_olex2_submission_special_instructions 'No special instructions were received'

loop_
_space_group_symop_id
_space_group_symop_operation_xyz
1 'x, y, z'
2 '-x, -y, -z'

loop_
_atom_site_label
_atom_site_type_symbol
_atom_site_fract_x
_atom_site_fract_y
_atom_site_fract_z
_atom_site_U_iso_or_equiv
_atom_site_adp_type
_atom_site_occupancy
_atom_site_symmetry_multiplicity
_atom_site_calc_flag
P1 P -0.18642(5) 1.42708(5) 0.69432(3) 0.01790(10) Uani 1 1 d
F1 F -0.04694(12) 1.21854(13) 0.70939(8) 0.0334(2) Uani 1 1 d
F2 F -0.32082(12) 1.40322(14) 0.63067(7) 0.0282(2) Uani 1 1 d
F3 F -0.10293(12) 1.48979(14) 0.60147(7) 0.0299(2) Uani 1 1 d
F4 F -0.32519(12) 1.63548(12) 0.67991(6) 0.0264(2) Uani 1 1 d
F5 F -0.27141(12) 1.36381(14) 0.78710(7) 0.0303(2) Uani 1 1 d
F6 F -0.05187(13) 1.45042(14) 0.75821(7) 0.0307(2) Uani 1 1 d
O1 O 0.76723(13) 0.96061(14) 0.55442(7) 0.0191(2) Uani 1 1 d
O2 O 0.56451(13) 1.06062(15) 0.84826(7) 0.0206(2) Uani 1 1 d
C1 C 1.3323(2) 0.7704(3) 0.84668(14) 0.0285(4) Uani 1 1 d
C2 C 1.20544(19) 0.6847(2) 0.84169(11) 0.0197(3) Uani 1 1 d
C3 C 1.15566(19) 0.7154(2) 0.73707(11) 0.0175(3) Uani 1 1 d
C4 C 0.97950(18) 0.82339(19) 0.69431(10) 0.0159(3) Uani 1 1 d
C5 C 0.93596(19) 0.8518(2) 0.59786(10) 0.0174(3) Uani 1 1 d
C6 C 0.63615(19) 1.0424(2) 0.60425(10) 0.0173(3) Uani 1 1 d
C7 C 0.4689(2) 1.1573(2) 0.55778(11) 0.0212(3) Uani 1 1 d
C8 C 0.3355(2) 1.2326(2) 0.61096(12) 0.0234(3) Uani 1 1 d
C9 C 1.3005(3) 0.4776(2) 0.89137(14) 0.0307(4) Uani 1 1 d
C10 C 1.04821(19) 0.7707(2) 0.89377(10) 0.0185(3) Uani 1 1 d
C11 C 1.0682(2) 0.7529(2) 0.98960(11) 0.0246(3) Uani 1 1 d
C12 C 0.9246(2) 0.8358(2) 1.03566(11) 0.0263(4) Uani 1 1 d
C13 C 0.7564(2) 0.9388(2) 0.98895(11) 0.0239(3) Uani 1 1 d
C14 C 0.73309(19) 0.9580(2) 0.89342(10) 0.0187(3) Uani 1 1 d
C15 C 0.53251(19) 1.0913(2) 0.75284(10) 0.0176(3) Uani 1 1 d
C16 C 0.67202(18) 1.00992(19) 0.70213(10) 0.0159(3) Uani 1 1 d
C17 C 0.84343(18) 0.90235(19) 0.74740(10) 0.0152(3) Uani 1 1 d
C18 C 0.87639(19) 0.8761(2) 0.84544(10) 0.0165(3) Uani 1 1 d
C19 C 0.3638(2) 1.2003(2) 0.70820(12) 0.0214(3) Uani 1 1 d
C20 C 1.2800(2) 0.6407(2) 0.68031(12) 0.0220(3) Uani 1 1 d
C21 C 1.2331(2) 0.6688(2) 0.58502(12) 0.0229(3) Uani 1 1 d
C22 C 1.0622(2) 0.7728(2) 0.54269(11) 0.0214(3) Uani 1 1 d
H21 H 1.319(2) 0.616(2) 0.5481(12) 0.019(4) Uiso 1 1 d
H20 H 1.402(3) 0.568(3) 0.7060(13) 0.030(5) Uiso 1 1 d
H19 H 0.273(2) 1.250(2) 0.7438(12) 0.026(5) Uiso 1 1 d
H13 H 0.657(2) 0.997(2) 1.0198(12) 0.026(5) Uiso 1 1 d
H8 H 0.218(2) 1.314(3) 0.5782(13) 0.029(5) Uiso 1 1 d
H22 H 1.031(2) 0.792(2) 0.4788(13) 0.024(5) Uiso 1 1 d
H7 H 0.449(2) 1.177(3) 0.4930(14) 0.034(5) Uiso 1 1 d
H11 H 1.182(2) 0.683(3) 1.0264(13) 0.031(5) Uiso 1 1 d
H12 H 0.944(2) 0.817(3) 1.1011(14) 0.031(5) Uiso 1 1 d
H1A H 1.370(2) 0.750(2) 0.9136(13) 0.028(5) Uiso 1 1 d
H1B H 1.431(3) 0.722(3) 0.8147(14) 0.040(6) Uiso 1 1 d
H1C H 1.273(3) 0.906(3) 0.8134(13) 0.033(5) Uiso 1 1 d
H9A H 1.406(3) 0.417(3) 0.8642(13) 0.032(5) Uiso 1 1 d
H9B H 1.221(3) 0.424(3) 0.8889(14) 0.037(6) Uiso 1 1 d
H9C H 1.336(3) 0.452(3) 0.9590(15) 0.043(6) Uiso 1 1 d

loop_
_atom_site_aniso_label
_atom_site_aniso_U_11
_atom_site_aniso_U_22
_atom_site_aniso_U_33
_atom_site_aniso_U_23
_atom_site_aniso_U_13
_atom_site_aniso_U_12
P1 0.01398(18) 0.01590(19) 0.0216(2) -0.00388(15) 0.00205(14) -0.00564(14)
F1 0.0223(5) 0.0170(5) 0.0534(7) -0.0073(5) 0.0051(4) -0.0039(4)
F2 0.0257(5) 0.0334(6) 0.0315(5) -0.0135(4) 0.0017(4) -0.0159(4)
F3 0.0284(5) 0.0317(6) 0.0295(5) -0.0067(4) 0.0118(4) -0.0149(4)
F4 0.0227(5) 0.0182(5) 0.0315(5) -0.0077(4) 0.0009(4) -0.0026(4)
F5 0.0289(5) 0.0358(6) 0.0240(5) -0.0019(4) 0.0066(4) -0.0166(5)
F6 0.0264(5) 0.0313(6) 0.0339(5) -0.0043(4) -0.0065(4) -0.0152(4)
O1 0.0170(5) 0.0206(6) 0.0192(5) -0.0075(4) 0.0021(4) -0.0068(4)
O2 0.0160(5) 0.0224(6) 0.0220(5) -0.0082(4) 0.0053(4) -0.0063(4)
C1 0.0196(8) 0.0346(10) 0.0388(10) -0.0182(8) 0.0054(7) -0.0143(8)
C2 0.0152(7) 0.0153(7) 0.0253(8) -0.0051(6) -0.0009(6) -0.0043(6)
C3 0.0148(7) 0.0139(7) 0.0239(8) -0.0049(6) 0.0026(6) -0.0067(6)
C4 0.0155(7) 0.0138(7) 0.0205(7) -0.0054(6) 0.0040(6) -0.0081(6)
C5 0.0168(7) 0.0150(7) 0.0220(7) -0.0054(6) 0.0029(6) -0.0084(6)
C6 0.0167(7) 0.0149(7) 0.0215(7) -0.0060(6) 0.0026(6) -0.0077(6)
C7 0.0207(8) 0.0177(8) 0.0229(8) -0.0044(6) -0.0038(6) -0.0073(6)
C8 0.0158(7) 0.0168(8) 0.0342(9) -0.0058(7) -0.0033(6) -0.0051(6)
C9 0.0320(10) 0.0184(8) 0.0307(9) -0.0039(7) -0.0051(8) -0.0029(7)
C10 0.0189(7) 0.0150(7) 0.0206(7) -0.0016(6) 0.0000(6) -0.0086(6)
C11 0.0248(8) 0.0239(8) 0.0217(8) -0.0005(6) -0.0032(6) -0.0114(7)
C12 0.0334(9) 0.0299(9) 0.0172(8) -0.0037(7) 0.0020(7) -0.0173(8)
C13 0.0283(8) 0.0273(9) 0.0207(8) -0.0093(7) 0.0096(7) -0.0154(7)
C14 0.0170(7) 0.0169(7) 0.0216(7) -0.0036(6) 0.0027(6) -0.0081(6)
C15 0.0172(7) 0.0153(7) 0.0218(7) -0.0065(6) 0.0042(6) -0.0079(6)
C16 0.0151(7) 0.0124(7) 0.0199(7) -0.0038(6) 0.0023(5) -0.0063(6)
C17 0.0151(7) 0.0115(7) 0.0197(7) -0.0039(5) 0.0028(5) -0.0071(5)
C18 0.0175(7) 0.0142(7) 0.0184(7) -0.0038(6) 0.0031(6) -0.0082(6)
C19 0.0150(7) 0.0171(8) 0.0316(8) -0.0092(7) 0.0057(6) -0.0056(6)
C20 0.0147(7) 0.0182(8) 0.0322(9) -0.0081(7) 0.0053(6) -0.0061(6)
C21 0.0218(8) 0.0193(8) 0.0305(9) -0.0110(7) 0.0124(7) -0.0099(6)
C22 0.0258(8) 0.0200(8) 0.0224(8) -0.0086(6) 0.0076(6) -0.0126(7)

loop_
_atom_type_symbol
_atom_type_description
_atom_type_scat_dispersion_real
_atom_type_scat_dispersion_imag
_atom_type_scat_source
C C 0.0033 0.0016 'International Tables Vol C Tables 4.2.6.8 and 6.1.1.4'
H H 0.0000 0.0000 'International Tables Vol C Tables 4.2.6.8 and 6.1.1.4'
O O 0.0106 0.0060 'International Tables Vol C Tables 4.2.6.8 and 6.1.1.4'
F F 0.0171 0.0103 'International Tables Vol C Tables 4.2.6.8 and 6.1.1.4'
P P 0.1023 0.0942 'International Tables Vol C Tables 4.2.6.8 and 6.1.1.4'

loop_
_geom_angle_atom_site_label_1
_geom_angle_atom_site_label_2
_geom_angle_atom_site_label_3
_geom_angle
F1 P1 F5 89.88(6)
F2 P1 F1 90.19(6)
F2 P1 F4 90.18(5)
F2 P1 F5 89.63(5)
F2 P1 F6 179.84(6)
F3 P1 F1 90.11(5)
F3 P1 F2 89.89(5)
F3 P1 F4 90.04(5)
F3 P1 F5 179.52(6)
F3 P1 F6 90.22(5)
F4 P1 F1 179.61(6)
F4 P1 F5 89.97(5)
F6 P1 F1 89.70(6)
F6 P1 F4 89.93(5)
F6 P1 F5 90.26(5)
C6 O1 C5 120.62(11)
C15 O2 C14 120.10(11)
C2 C1 H1A 110.0(11)
C2 C1 H1B 110.9(13)
C2 C1 H1C 110.5(11)
H1A C1 H1B 110.4(16)
H1A C1 H1C 109.1(15)
H1B C1 H1C 105.8(16)
C3 C2 C1 107.77(13)
C3 C2 C9 108.51(13)
C9 C2 C1 109.51(14)
C10 C2 C1 108.27(13)
C10 C2 C3 113.78(12)
C10 C2 C9 108.94(13)
C4 C3 C2 121.12(13)
C20 C3 C2 121.62(13)
C20 C3 C4 117.26(14)
C5 C4 C3 120.49(13)
C5 C4 C17 118.41(13)
C17 C4 C3 121.08(13)
O1 C5 C4 121.37(12)
O1 C5 C22 117.34(13)
C22 C5 C4 121.28(14)
O1 C6 C7 119.33(13)
O1 C6 C16 119.89(13)
C7 C6 C16 120.78(14)
C6 C7 C8 118.25(15)
C6 C7 H7 118.9(12)
C8 C7 H7 122.8(12)
C7 C8 C19 122.91(14)
C7 C8 H8 118.3(11)
C19 C8 H8 118.7(11)
C2 C9 H9A 112.8(12)
C2 C9 H9B 109.7(12)
C2 C9 H9C 111.3(12)
H9A C9 H9B 109.9(16)
H9A C9 H9C 106.5(16)
H9B C9 H9C 106.5(17)
C11 C10 C2 121.70(13)
C11 C10 C18 117.07(14)
C18 C10 C2 121.20(13)
C10 C11 C12 121.15(15)
C10 C11 H11 121.0(11)
C12 C11 H11 117.9(11)
C11 C12 H12 118.1(11)
C13 C12 C11 122.10(15)
C13 C12 H12 119.8(11)
C12 C13 C14 117.79(15)
C12 C13 H13 122.7(11)
C14 C13 H13 119.5(11)
O2 C14 C13 116.89(13)
O2 C14 C18 122.08(13)
C13 C14 C18 121.04(14)
O2 C15 C16 119.68(13)
O2 C15 C19 119.23(13)
C19 C15 C16 121.08(14)
C6 C16 C15 118.77(13)
C17 C16 C6 120.38(13)
C17 C16 C15 120.83(13)
C4 C17 C18 121.67(13)
C16 C17 C4 119.20(13)
C16 C17 C18 119.13(13)
C10 C18 C17 121.04(13)
C14 C18 C10 120.84(13)
C14 C18 C17 118.11(13)
C8 C19 H19 122.4(11)
C15 C19 C8 118.12(14)
C15 C19 H19 119.5(11)
C3 C20 C21 121.17(14)
C3 C20 H20 120.2(11)
C21 C20 H20 118.6(11)
C20 C21 H21 119.9(10)
C22 C21 C20 122.14(14)
C22 C21 H21 118.0(10)
C5 C22 H22 120.4(11)
C21 C22 C5 117.63(15)
C21 C22 H22 121.9(11)

loop_
_geom_bond_atom_site_label_1
_geom_bond_atom_site_label_2
_geom_bond_distance
P1 F1 1.6056(10)
P1 F2 1.6016(10)
P1 F3 1.5985(10)
P1 F4 1.6047(10)
P1 F5 1.6063(10)
P1 F6 1.6021(10)
O1 C5 1.3712(17)
O1 C6 1.3600(17)
O2 C14 1.3742(18)
O2 C15 1.3703(18)
C1 C2 1.549(2)
C1 H1A 0.990(18)
C1 H1B 0.94(2)
C1 H1C 1.01(2)
C2 C3 1.530(2)
C2 C9 1.541(2)
C2 C10 1.529(2)
C3 C4 1.416(2)
C3 C20 1.380(2)
C4 C5 1.406(2)
C4 C17 1.410(2)
C5 C22 1.383(2)
C6 C7 1.382(2)
C6 C16 1.408(2)
C7 C8 1.389(2)
C7 H7 0.929(19)
C8 C19 1.391(2)
C8 H8 0.972(18)
C9 H9A 0.97(2)
C9 H9B 0.97(2)
C9 H9C 0.98(2)
C10 C11 1.387(2)
C10 C18 1.412(2)
C11 C12 1.393(2)
C11 H11 0.964(19)
C12 C13 1.380(2)
C12 H12 0.940(19)
C13 C14 1.383(2)
C13 H13 0.954(18)
C14 C18 1.406(2)
C15 C16 1.411(2)
C15 C19 1.376(2)
C16 C17 1.396(2)
C17 C18 1.417(2)
C19 H19 0.939(18)
C20 C21 1.396(2)
C20 H20 0.963(19)
C21 C22 1.377(2)
C21 H21 0.931(17)
C22 H22 0.936(18)

loop_
_geom_torsion_atom_site_label_1
_geom_torsion_atom_site_label_2
_geom_torsion_atom_site_label_3
_geom_torsion_atom_site_label_4
_geom_torsion
O1 C5 C22 C21 177.65(14)
O1 C6 C7 C8 177.07(14)
O1 C6 C16 C15 -177.79(13)
O1 C6 C16 C17 3.6(2)
O2 C14 C18 C10 -179.75(14)
O2 C14 C18 C17 0.3(2)
O2 C15 C16 C6 179.67(13)
O2 C15 C16 C17 -1.8(2)
O2 C15 C19 C8 178.61(14)
C1 C2 C3 C4 -116.68(15)
C1 C2 C3 C20 62.74(18)
C1 C2 C10 C11 -61.79(19)
C1 C2 C10 C18 116.54(16)
C2 C3 C4 C5 179.43(13)
C2 C3 C4 C17 -1.7(2)
C2 C3 C20 C21 179.68(14)
C2 C10 C11 C12 178.31(15)
C2 C10 C18 C14 -178.59(14)
C2 C10 C18 C17 1.4(2)
C3 C2 C10 C11 178.43(14)
C3 C2 C10 C18 -3.2(2)
C3 C4 C5 O1 -177.88(13)
C3 C4 C5 C22 1.2(2)
C3 C4 C17 C16 179.13(14)
C3 C4 C17 C18 -0.5(2)
C3 C20 C21 C22 0.6(2)
C4 C3 C20 C21 -0.9(2)
C4 C5 C22 C21 -1.5(2)
C4 C17 C18 C10 0.7(2)
C4 C17 C18 C14 -179.36(13)
C5 O1 C6 C7 177.38(14)
C5 O1 C6 C16 -2.5(2)
C5 C4 C17 C16 -1.9(2)
C5 C4 C17 C18 178.40(14)
C6 O1 C5 C4 -1.0(2)
C6 O1 C5 C22 179.87(13)
C6 C7 C8 C19 1.3(2)
C6 C16 C17 C4 -1.4(2)
C6 C16 C17 C18 178.29(14)
C7 C6 C16 C15 2.4(2)
C7 C6 C16 C17 -176.19(14)
C7 C8 C19 C15 1.2(2)
C9 C2 C3 C4 124.82(15)
C9 C2 C3 C20 -55.75(19)
C9 C2 C10 C11 57.2(2)
C9 C2 C10 C18 -124.44(16)
C10 C2 C3 C4 3.4(2)
C10 C2 C3 C20 -177.19(14)
C10 C11 C12 C13 0.2(3)
C11 C10 C18 C14 -0.2(2)
C11 C10 C18 C17 179.77(14)
C11 C12 C13 C14 0.1(3)
C12 C13 C14 O2 179.82(14)
C12 C13 C14 C18 -0.3(2)
C13 C14 C18 C10 0.4(2)
C13 C14 C18 C17 -179.55(14)
C14 O2 C15 C16 3.0(2)
C14 O2 C15 C19 -177.49(14)
C15 O2 C14 C13 177.51(14)
C15 O2 C14 C18 -2.3(2)
C15 C16 C17 C4 -179.93(13)
C15 C16 C17 C18 -0.3(2)
C16 C6 C7 C8 -3.1(2)
C16 C15 C19 C8 -1.9(2)
C16 C17 C18 C10 -178.98(14)
C16 C17 C18 C14 1.0(2)
C17 C4 C5 O1 3.2(2)
C17 C4 C5 C22 -177.70(14)
C18 C10 C11 C12 -0.1(2)
C19 C15 C16 C6 0.2(2)
C19 C15 C16 C17 178.76(14)
C20 C3 C4 C5 -0.0(2)
C20 C3 C4 C17 178.89(14)
C20 C21 C22 C5 0.6(2)
